data_7701868
loop_
_publ_author_name
'Torabi, Elham'
'Pourayoubi, Mehrdad'
'Izadyar, Mohammad'
'Andreev, Pavel'
'Shchegravina, Ekaterina S.'

_publ_section_title
;
 The First Coordination Polymers with an [O]2[N]P(S)-Hg Segment: A
 Combined Experimental, Theoretical and Database Study of Covalent Bonds
 and Non-covalent Interactions
;
_journal_name_full 'Dalton Transactions'
_journal_paper_doi 10.1039/C9DT03546J
_journal_year 2019
_chemical_formula_moiety 'Cl6 Ru, 2(C25 H21 F P)'
_chemical_formula_sum 'C50 H42 Cl6 F2 P2 Ru'
_chemical_formula_weight 1056.55
_space_group_crystal_system monoclinic
_space_group_IT_number 14
_space_group_name_Hall '-P 2ybc'
_space_group_name_H-M_alt 'P 1 21/c 1'
_atom_sites_solution_hydrogens geom
_atom_sites_solution_primary direct
_atom_sites_solution_secondary difmap
_audit_creation_date 2016-03-23
_audit_creation_method
;
  Olex2 1.2
  (compiled Apr 23 2013 17:59:47, GUI svn.r4466)
;
_audit_update_record
;
2016-09-30 deposited with the CCDC.	2019-11-11 downloaded from the CCDC.
;
_cell_angle_alpha 90.00
_cell_angle_beta 117.5630(10)
_cell_angle_gamma 90.00
_cell_formula_units_Z 4
_cell_length_a 21.2731(7)
_cell_length_b 12.7309(4)
_cell_length_c 19.7955(7)
_cell_measurement_reflns_used 9314
_cell_measurement_temperature 296(2)
_cell_measurement_theta_max 23.84
_cell_measurement_theta_min 2.50
_cell_volume 4752.7(3)
_computing_cell_refinement 'SAINT v8.34A (Bruker, 2013)'
_computing_data_reduction 'SAINT v8.34A (Bruker, 2013)'
_computing_molecular_graphics
;
O. V. Dolomanov, L. J. Bourhis, R. J. Gildea, J. A. K. Howard and H. Puschmann,
OLEX2: a complete structure solution, refinement and analysis program.
J. Appl. Cryst. (2009). 42, 339-341.
;
_computing_publication_material
;
O. V. Dolomanov, L. J. Bourhis, R. J. Gildea, J. A. K. Howard and H. Puschmann,
OLEX2: a complete structure solution, refinement and analysis program.
J. Appl. Cryst. (2009). 42, 339-341.
;
_computing_structure_refinement
;
SHELXL, G.M. Sheldrick, Acta Cryst.
(2008). A64, 112-122
;
_computing_structure_solution 'SHELXS-97 (Sheldrick, 1990)'
_diffrn_ambient_temperature 296.15
_diffrn_measured_fraction_theta_full 0.994
_diffrn_measured_fraction_theta_max 0.994
_diffrn_measurement_device_type 'Bruker APEX-II CCD'
_diffrn_measurement_method '\f and \w scans'
_diffrn_radiation_monochromator graphite
_diffrn_radiation_type Mo
_diffrn_radiation_wavelength 0.71073
_diffrn_reflns_av_R_equivalents 0.0363
_diffrn_reflns_av_unetI/netI 0.0201
_diffrn_reflns_limit_h_max 24
_diffrn_reflns_limit_h_min -24
_diffrn_reflns_limit_k_max 14
_diffrn_reflns_limit_k_min -14
_diffrn_reflns_limit_l_max 22
_diffrn_reflns_limit_l_min -22
_diffrn_reflns_number 49376
_diffrn_reflns_theta_full 23.85
_diffrn_reflns_theta_max 23.85
_diffrn_reflns_theta_min 3.31
_diffrn_source 'fine-focus sealed tube'
_diffrn_standards_number 0
_exptl_absorpt_coefficient_mu 0.777
_exptl_absorpt_correction_T_max 0.7450
_exptl_absorpt_correction_T_min 0.6460
_exptl_absorpt_correction_type multi-scan
_exptl_absorpt_process_details
;
SADABS-2012/1 (Bruker,2012) was used for absorption correction.
wR2(int) was 0.0604 before and 0.0467 after correction.
The Ratio of minimum to maximum transmission is 0.8671.
The \l/2 correction factor is 0.0015.
;
_exptl_crystal_colour brown
_exptl_crystal_colour_primary brown
_exptl_crystal_density_diffrn 1.477
_exptl_crystal_density_method 'not measured'
_exptl_crystal_description plate
_exptl_crystal_F_000 2144
_exptl_crystal_size_max 0.45
_exptl_crystal_size_mid 0.44
_exptl_crystal_size_min 0.12
_refine_diff_density_max 2.549
_refine_diff_density_min -0.715
_refine_diff_density_rms 0.119
_refine_ls_extinction_method none
_refine_ls_goodness_of_fit_ref 1.114
_refine_ls_hydrogen_treatment mixed
_refine_ls_matrix_type full
_refine_ls_number_parameters 550
_refine_ls_number_reflns 7294
_refine_ls_number_restraints 0
_refine_ls_restrained_S_all 1.114
_refine_ls_R_factor_all 0.0801
_refine_ls_R_factor_gt 0.0718
_refine_ls_shift/su_max 0.001
_refine_ls_shift/su_mean 0.000
_refine_ls_structure_factor_coef Fsqd
_refine_ls_weighting_details 'calc w=1/[\s^2^(Fo^2^)+(0.0675P)^2^+36.8346P] where P=(Fo^2^+2Fc^2^)/3'
_refine_ls_weighting_scheme calc
_refine_ls_wR_factor_gt 0.1794
_refine_ls_wR_factor_ref 0.1856
_reflns_number_gt 6455
_reflns_number_total 7294
_reflns_threshold_expression >2sigma(I)
_cod_data_source_file c9dt03546j2.cif
_cod_data_source_block 2
_cod_database_code 7701868
_olex2_refinement_description
;
1. Fixed Uiso
 At 1.2 times of:
  All C(H) groups, All C(H,H) groups
2.a Secondary CH2 refined with riding coordinates:
 C37(H37A,H37B), C77(H77A,H77B)
2.b Aromatic/amide H refined with riding coordinates:
 C35(H35), C36(H36), C2(H2), C3(H3), C4(H4), C33(H33), C32(H32), C12(H12),
 C13(H13), C14(H14), C15(H15), C16(H16), C5(H5), C6(H6), C26(H26), C25(H25),
 C24(H24), C23(H23), C22(H22), C44(H44), C43(H43), C42(H42), C72(H72), C73(H73),
  C54(H54), C53(H53), C52(H52), C76(H76), C75(H75), C45(H45), C46(H46),
 C62(H62), C63(H63), C64(H64), C65(H65), C66(H66), C56(H56), C55(H55)
;
_olex2_submission_special_instructions 'No special instructions were received'

loop_
_space_group_symop_id
_space_group_symop_operation_xyz
1 'x, y, z'
2 '-x, y+1/2, -z+1/2'
3 '-x, -y, -z'
4 'x, -y-1/2, z-1/2'

loop_
_atom_site_label
_atom_site_type_symbol
_atom_site_fract_x
_atom_site_fract_y
_atom_site_fract_z
_atom_site_U_iso_or_equiv
_atom_site_adp_type
_atom_site_occupancy
_atom_site_symmetry_multiplicity
_atom_site_calc_flag
_atom_site_refinement_flags
Ru1 Ru 0.75207(3) -0.36979(4) 0.53439(3) 0.02909(18) Uani 1 1 d .
Cl1 Cl 0.67552(10) -0.37965(16) 0.58819(12) 0.0497(5) Uani 1 1 d .
Cl2 Cl 0.84341(13) -0.4306(3) 0.64549(13) 0.0831(8) Uani 1 1 d .
Cl3 Cl 0.72504(14) -0.54273(16) 0.49045(13) 0.0645(6) Uani 1 1 d .
Cl4 Cl 0.77733(14) -0.19839(18) 0.57764(15) 0.0704(7) Uani 1 1 d .
Cl5 Cl 0.66158(11) -0.3079(2) 0.41924(12) 0.0619(6) Uani 1 1 d .
Cl6 Cl 0.83052(10) -0.35998(15) 0.48244(10) 0.0442(4) Uani 1 1 d .
P1 P 0.61448(9) 0.16209(14) 0.75117(10) 0.0346(4) Uani 1 1 d .
P2 P 0.87832(10) 0.05635(15) 0.54163(10) 0.0366(4) Uani 1 1 d .
F1 F 0.5705(3) 0.5320(4) 0.9528(3) 0.0811(17) Uani 1 1 d .
F2 F 0.8450(4) 0.2237(7) 0.8383(4) 0.122(3) Uani 1 1 d .
C34 C 0.5989(4) 0.4577(6) 0.9250(4) 0.0496(19) Uani 1 1 d .
C35 C 0.6248(5) 0.4870(6) 0.8763(4) 0.053(2) Uani 1 1 d .
H35 H 0.6244 0.5572 0.8630 0.063 Uiso 1 1 calc R
C36 C 0.6513(5) 0.4114(6) 0.8471(4) 0.050(2) Uani 1 1 d .
H36 H 0.6673 0.4303 0.8123 0.060 Uiso 1 1 calc R
C31 C 0.6546(4) 0.3070(5) 0.8689(4) 0.0365(16) Uani 1 1 d .
C37 C 0.6832(4) 0.2227(5) 0.8383(4) 0.0361(15) Uani 1 1 d .
H37A H 0.7051 0.1688 0.8769 0.043 Uiso 1 1 calc R
H37B H 0.7197 0.2523 0.8276 0.043 Uiso 1 1 calc R
C1 C 0.6497(4) 0.0421(6) 0.7340(4) 0.0376(16) Uani 1 1 d .
C2 C 0.6992(4) -0.0173(6) 0.7932(4) 0.0451(18) Uani 1 1 d .
H2 H 0.7146 0.0041 0.8433 0.054 Uiso 1 1 calc R
C3 C 0.7253(5) -0.1066(6) 0.7784(5) 0.052(2) Uani 1 1 d .
H3 H 0.7575 -0.1472 0.8186 0.062 Uiso 1 1 calc R
C4 C 0.7052(4) -0.1373(6) 0.7057(5) 0.0464(19) Uani 1 1 d .
H4 H 0.7257 -0.1968 0.6969 0.056 Uiso 1 1 calc R
C33 C 0.6018(5) 0.3559(7) 0.9487(5) 0.054(2) Uani 1 1 d .
H33 H 0.5854 0.3380 0.9834 0.065 Uiso 1 1 calc R
C32 C 0.6294(4) 0.2805(6) 0.9202(4) 0.0466(18) Uani 1 1 d .
H32 H 0.6312 0.2110 0.9353 0.056 Uiso 1 1 calc R
C11 C 0.5890(4) 0.2465(5) 0.6695(4) 0.0383(16) Uani 1 1 d .
C12 C 0.6406(5) 0.3072(7) 0.6637(5) 0.057(2) Uani 1 1 d .
H12 H 0.6862 0.3092 0.7041 0.068 Uiso 1 1 calc R
C13 C 0.6253(6) 0.3625(7) 0.6009(6) 0.066(3) Uani 1 1 d .
H13 H 0.6612 0.4001 0.5974 0.080 Uiso 1 1 calc R
C14 C 0.5591(7) 0.3654(7) 0.5420(6) 0.071(3) Uani 1 1 d .
H14 H 0.5489 0.4076 0.4998 0.085 Uiso 1 1 calc R
C15 C 0.5047(6) 0.3024(8) 0.5454(5) 0.071(3) Uani 1 1 d .
H15 H 0.4591 0.3007 0.5050 0.086 Uiso 1 1 calc R
C16 C 0.5223(4) 0.2442(6) 0.6107(4) 0.0498(19) Uani 1 1 d .
H16 H 0.4880 0.2030 0.6143 0.060 Uiso 1 1 calc R
C5 C 0.6559(5) -0.0836(7) 0.6457(5) 0.060(2) Uani 1 1 d .
H5 H 0.6407 -0.1077 0.5962 0.072 Uiso 1 1 calc R
C6 C 0.6278(5) 0.0104(7) 0.6596(5) 0.058(2) Uani 1 1 d .
H6 H 0.5951 0.0502 0.6192 0.069 Uiso 1 1 calc R
C21 C 0.5409(4) 0.1362(6) 0.7691(4) 0.0391(16) Uani 1 1 d .
C26 C 0.4910(4) 0.2148(6) 0.7571(5) 0.0497(19) Uani 1 1 d .
H26 H 0.4925 0.2769 0.7332 0.060 Uiso 1 1 calc R
C25 C 0.4397(4) 0.2013(8) 0.7799(5) 0.060(2) Uani 1 1 d .
H25 H 0.4063 0.2537 0.7715 0.072 Uiso 1 1 calc R
C24 C 0.4384(5) 0.1084(10) 0.8158(5) 0.071(3) Uani 1 1 d .
H24 H 0.4046 0.0994 0.8328 0.086 Uiso 1 1 calc R
C23 C 0.4862(5) 0.0294(8) 0.8268(5) 0.058(2) Uani 1 1 d .
H23 H 0.4841 -0.0328 0.8503 0.070 Uiso 1 1 calc R
C22 C 0.5375(5) 0.0423(6) 0.8028(5) 0.050(2) Uani 1 1 d .
H22 H 0.5693 -0.0115 0.8093 0.060 Uiso 1 1 calc R
C44 C 0.8023(5) -0.0788(7) 0.3034(5) 0.062(2) Uani 1 1 d .
H44 H 0.7861 -0.1059 0.2545 0.074 Uiso 1 1 calc R
C43 C 0.7761(5) -0.1163(7) 0.3495(5) 0.059(2) Uani 1 1 d .
H43 H 0.7422 -0.1693 0.3319 0.071 Uiso 1 1 calc R
C42 C 0.7990(4) -0.0769(6) 0.4221(4) 0.0495(19) Uani 1 1 d .
H42 H 0.7809 -0.1035 0.4534 0.059 Uiso 1 1 calc R
C41 C 0.8494(4) 0.0032(6) 0.4482(4) 0.0419(17) Uani 1 1 d .
C77 C 0.7986(4) 0.0743(7) 0.5528(4) 0.0474(19) Uani 1 1 d .
H77A H 0.7675 0.1229 0.5140 0.057 Uiso 1 1 calc R
H77B H 0.7741 0.0075 0.5436 0.057 Uiso 1 1 calc R
C71 C 0.8108(4) 0.1149(7) 0.6297(4) 0.0452(19) Uani 1 1 d .
C72 C 0.8272(5) 0.0460(8) 0.6882(5) 0.061(2) Uani 1 1 d .
H72 H 0.8304 -0.0255 0.6807 0.073 Uiso 1 1 calc R
C73 C 0.8392(5) 0.0838(10) 0.7603(5) 0.074(3) Uani 1 1 d .
H73 H 0.8504 0.0385 0.8011 0.089 Uiso 1 1 calc R
C74 C 0.8336(6) 0.1900(11) 0.7677(6) 0.079(3) Uani 1 1 d .
C54 C 0.9896(7) 0.3677(8) 0.5560(7) 0.080(3) Uani 1 1 d .
H54 H 1.0123 0.4308 0.5580 0.096 Uiso 1 1 calc R
C53 C 0.9171(7) 0.3654(7) 0.5287(6) 0.073(3) Uani 1 1 d .
H53 H 0.8909 0.4272 0.5133 0.087 Uiso 1 1 calc R
C52 C 0.8835(5) 0.2712(6) 0.5241(5) 0.055(2) Uani 1 1 d .
H52 H 0.8344 0.2694 0.5035 0.065 Uiso 1 1 calc R
C51 C 0.9218(4) 0.1797(6) 0.5499(4) 0.0398(16) Uani 1 1 d .
C76 C 0.8046(4) 0.2215(8) 0.6400(5) 0.060(2) Uani 1 1 d .
H76 H 0.7928 0.2677 0.5995 0.072 Uiso 1 1 calc R
C75 C 0.8158(5) 0.2591(10) 0.7101(6) 0.076(3) Uani 1 1 d .
H75 H 0.8111 0.3302 0.7174 0.091 Uiso 1 1 calc R
C45 C 0.8529(5) -0.0007(8) 0.3288(5) 0.062(2) Uani 1 1 d .
H45 H 0.8714 0.0237 0.2974 0.074 Uiso 1 1 calc R
C46 C 0.8766(4) 0.0418(6) 0.4014(4) 0.0478(19) Uani 1 1 d .
H46 H 0.9101 0.0954 0.4182 0.057 Uiso 1 1 calc R
C61 C 0.9369(4) -0.0325(6) 0.6128(4) 0.0422(17) Uani 1 1 d .
C62 C 0.9731(4) 0.0005(8) 0.6882(5) 0.058(2) Uani 1 1 d .
H62 H 0.9726 0.0708 0.7006 0.069 Uiso 1 1 calc R
C63 C 1.0102(5) -0.0735(10) 0.7452(6) 0.077(3) Uani 1 1 d .
H63 H 1.0347 -0.0526 0.7959 0.093 Uiso 1 1 calc R
C64 C 1.0100(5) -0.1751(11) 0.7263(8) 0.092(4) Uani 1 1 d .
H64 H 1.0338 -0.2242 0.7645 0.111 Uiso 1 1 calc R
C65 C 0.9755(6) -0.2080(8) 0.6518(7) 0.082(3) Uani 1 1 d .
H65 H 0.9771 -0.2783 0.6399 0.098 Uiso 1 1 calc R
C66 C 0.9385(4) -0.1364(6) 0.5945(5) 0.055(2) Uani 1 1 d .
H66 H 0.9149 -0.1583 0.5440 0.066 Uiso 1 1 calc R
C56 C 0.9949(5) 0.1829(7) 0.5785(6) 0.061(2) Uani 1 1 d .
H56 H 1.0216 0.1220 0.5967 0.073 Uiso 1 1 calc R
C55 C 1.0278(6) 0.2773(9) 0.5800(7) 0.086(3) Uani 1 1 d .
H55 H 1.0766 0.2789 0.5977 0.103 Uiso 1 1 calc R

loop_
_atom_site_aniso_label
_atom_site_aniso_U_11
_atom_site_aniso_U_22
_atom_site_aniso_U_33
_atom_site_aniso_U_23
_atom_site_aniso_U_13
_atom_site_aniso_U_12
Ru1 0.0335(3) 0.0268(3) 0.0282(3) -0.0030(2) 0.0153(2) -0.0014(2)
Cl1 0.0506(11) 0.0539(11) 0.0605(12) -0.0052(9) 0.0394(10) -0.0121(9)
Cl2 0.0664(15) 0.133(2) 0.0439(12) 0.0284(14) 0.0206(11) 0.0223(15)
Cl3 0.1042(18) 0.0373(11) 0.0706(14) -0.0102(10) 0.0561(14) -0.0144(11)
Cl4 0.1028(18) 0.0518(13) 0.0895(17) -0.0329(12) 0.0723(16) -0.0309(12)
Cl5 0.0544(12) 0.0786(15) 0.0462(11) 0.0146(11) 0.0177(10) 0.0148(11)
Cl6 0.0488(10) 0.0508(11) 0.0437(10) -0.0033(8) 0.0304(9) 0.0012(8)
P1 0.0386(10) 0.0320(9) 0.0371(10) 0.0023(8) 0.0208(8) 0.0014(8)
P2 0.0413(10) 0.0367(10) 0.0320(9) -0.0010(8) 0.0172(8) -0.0005(8)
F1 0.109(4) 0.057(3) 0.088(4) -0.005(3) 0.054(4) 0.031(3)
F2 0.135(6) 0.178(8) 0.080(4) -0.072(5) 0.074(4) -0.047(6)
C34 0.060(5) 0.043(4) 0.041(4) -0.002(3) 0.020(4) 0.008(4)
C35 0.079(6) 0.029(4) 0.043(4) 0.007(3) 0.020(4) 0.003(4)
C36 0.069(5) 0.041(4) 0.037(4) 0.003(3) 0.022(4) -0.009(4)
C31 0.038(4) 0.037(4) 0.029(3) -0.004(3) 0.011(3) -0.004(3)
C37 0.036(4) 0.037(4) 0.039(4) -0.005(3) 0.020(3) -0.004(3)
C1 0.043(4) 0.040(4) 0.040(4) -0.002(3) 0.027(3) 0.002(3)
C2 0.057(5) 0.041(4) 0.044(4) 0.005(3) 0.030(4) 0.002(4)
C3 0.064(5) 0.043(4) 0.060(5) 0.005(4) 0.039(4) 0.007(4)
C4 0.068(5) 0.034(4) 0.053(5) 0.002(3) 0.041(4) 0.005(4)
C33 0.069(6) 0.054(5) 0.053(5) 0.008(4) 0.039(4) 0.013(4)
C32 0.060(5) 0.036(4) 0.044(4) 0.004(3) 0.025(4) 0.001(4)
C11 0.047(4) 0.034(4) 0.039(4) 0.001(3) 0.023(3) 0.003(3)
C12 0.060(5) 0.057(5) 0.066(6) 0.014(4) 0.040(5) -0.001(4)
C13 0.092(7) 0.067(6) 0.065(6) 0.016(5) 0.058(6) 0.000(5)
C14 0.131(10) 0.048(5) 0.063(6) 0.028(4) 0.069(7) 0.036(6)
C15 0.078(6) 0.089(7) 0.033(4) -0.001(5) 0.014(4) 0.049(6)
C16 0.051(5) 0.051(5) 0.045(4) 0.003(4) 0.020(4) -0.007(4)
C5 0.084(6) 0.067(6) 0.038(4) -0.007(4) 0.035(5) 0.010(5)
C6 0.078(6) 0.052(5) 0.041(4) 0.004(4) 0.025(4) 0.018(4)
C21 0.047(4) 0.038(4) 0.039(4) -0.003(3) 0.026(3) -0.004(3)
C26 0.054(5) 0.046(5) 0.059(5) 0.003(4) 0.035(4) 0.006(4)
C25 0.039(4) 0.082(7) 0.068(6) -0.015(5) 0.033(4) 0.004(4)
C24 0.061(6) 0.121(9) 0.053(5) -0.015(6) 0.044(5) -0.027(6)
C23 0.071(6) 0.066(6) 0.057(5) -0.002(4) 0.045(5) -0.022(5)
C22 0.074(6) 0.038(4) 0.055(5) 0.002(4) 0.044(4) -0.004(4)
C44 0.091(7) 0.054(5) 0.035(4) -0.001(4) 0.025(5) 0.014(5)
C43 0.078(6) 0.048(5) 0.048(5) -0.011(4) 0.026(5) -0.004(4)
C42 0.065(5) 0.048(5) 0.037(4) 0.000(4) 0.025(4) -0.002(4)
C41 0.055(4) 0.038(4) 0.032(4) 0.004(3) 0.019(3) 0.008(3)
C77 0.042(4) 0.058(5) 0.038(4) -0.012(4) 0.015(3) -0.002(4)
C71 0.032(4) 0.070(6) 0.035(4) -0.007(4) 0.017(3) -0.008(4)
C72 0.057(5) 0.076(6) 0.058(5) -0.021(5) 0.033(4) -0.019(5)
C73 0.077(7) 0.113(9) 0.047(5) -0.009(6) 0.040(5) -0.032(6)
C74 0.072(7) 0.112(9) 0.070(7) -0.052(7) 0.049(6) -0.036(6)
C54 0.102(9) 0.051(6) 0.090(8) 0.009(5) 0.047(7) -0.021(6)
C53 0.107(9) 0.041(5) 0.079(7) 0.016(5) 0.050(6) 0.009(5)
C52 0.059(5) 0.049(5) 0.053(5) 0.008(4) 0.023(4) 0.012(4)
C51 0.048(4) 0.036(4) 0.041(4) -0.002(3) 0.026(3) -0.003(3)
C76 0.046(5) 0.072(6) 0.067(6) -0.019(5) 0.031(4) 0.002(4)
C75 0.075(7) 0.087(8) 0.083(7) -0.038(6) 0.052(6) -0.013(6)
C45 0.091(7) 0.069(6) 0.035(4) 0.011(4) 0.039(5) 0.016(5)
C46 0.055(5) 0.050(5) 0.044(4) 0.006(4) 0.027(4) 0.002(4)
C61 0.041(4) 0.046(4) 0.043(4) 0.008(3) 0.022(3) -0.001(3)
C62 0.050(5) 0.074(6) 0.042(5) 0.003(4) 0.016(4) -0.004(4)
C63 0.058(6) 0.111(9) 0.048(5) 0.019(6) 0.012(4) -0.011(6)
C64 0.054(6) 0.099(9) 0.103(10) 0.062(8) 0.018(6) -0.001(6)
C65 0.069(6) 0.052(6) 0.103(9) 0.030(6) 0.021(6) 0.004(5)
C66 0.051(5) 0.047(5) 0.061(5) 0.005(4) 0.019(4) -0.004(4)
C56 0.056(5) 0.045(5) 0.083(6) 0.010(4) 0.033(5) 0.000(4)
C55 0.065(6) 0.077(8) 0.109(9) 0.002(7) 0.035(6) -0.023(6)

loop_
_atom_type_symbol
_atom_type_description
_atom_type_scat_dispersion_real
_atom_type_scat_dispersion_imag
_atom_type_scat_source
C C 0.0033 0.0016 'International Tables Vol C Tables 4.2.6.8 and 6.1.1.4'
H H 0.0000 0.0000 'International Tables Vol C Tables 4.2.6.8 and 6.1.1.4'
F F 0.0171 0.0103 'International Tables Vol C Tables 4.2.6.8 and 6.1.1.4'
P P 0.1023 0.0942 'International Tables Vol C Tables 4.2.6.8 and 6.1.1.4'
Cl Cl 0.1484 0.1585 'International Tables Vol C Tables 4.2.6.8 and 6.1.1.4'
Ru Ru -1.2594 0.8363 'International Tables Vol C Tables 4.2.6.8 and 6.1.1.4'

loop_
_geom_angle_atom_site_label_1
_geom_angle_atom_site_label_2
_geom_angle_atom_site_label_3
_geom_angle
Cl1 Ru1 Cl3 90.90(8)
Cl1 Ru1 Cl5 91.70(8)
Cl1 Ru1 Cl6 179.04(7)
Cl2 Ru1 Cl1 90.27(9)
Cl2 Ru1 Cl3 89.57(11)
Cl2 Ru1 Cl4 90.84(12)
Cl2 Ru1 Cl5 178.03(9)
Cl2 Ru1 Cl6 88.81(8)
Cl4 Ru1 Cl1 88.47(7)
Cl4 Ru1 Cl3 179.26(9)
Cl4 Ru1 Cl5 89.34(10)
Cl4 Ru1 Cl6 91.24(7)
Cl5 Ru1 Cl3 90.27(9)
Cl6 Ru1 Cl3 89.39(7)
Cl6 Ru1 Cl5 89.22(7)
C1 P1 C37 108.2(3)
C1 P1 C11 108.3(3)
C11 P1 C37 111.7(3)
C21 P1 C37 106.3(3)
C21 P1 C1 111.1(3)
C21 P1 C11 111.1(3)
C41 P2 C77 106.2(3)
C41 P2 C51 110.0(3)
C51 P2 C77 110.4(4)
C61 P2 C41 110.8(4)
C61 P2 C77 109.4(4)
C61 P2 C51 109.9(4)
F1 C34 C33 118.3(8)
C35 C34 F1 119.6(7)
C35 C34 C33 122.1(7)
C34 C35 H35 120.5
C34 C35 C36 119.0(7)
C36 C35 H35 120.5
C35 C36 H36 119.6
C35 C36 C31 120.8(7)
C31 C36 H36 119.6
C36 C31 C37 122.2(7)
C36 C31 C32 118.5(7)
C32 C31 C37 119.3(6)
P1 C37 H37A 109.1
P1 C37 H37B 109.1
C31 C37 P1 112.7(5)
C31 C37 H37A 109.1
C31 C37 H37B 109.1
H37A C37 H37B 107.8
C2 C1 P1 121.6(5)
C2 C1 C6 119.5(7)
C6 C1 P1 118.9(6)
C1 C2 H2 119.9
C3 C2 C1 120.2(7)
C3 C2 H2 119.9
C2 C3 H3 119.6
C4 C3 C2 120.8(8)
C4 C3 H3 119.6
C3 C4 H4 119.2
C5 C4 C3 121.5(7)
C5 C4 H4 119.2
C34 C33 H33 120.7
C34 C33 C32 118.6(8)
C32 C33 H33 120.7
C31 C32 H32 119.5
C33 C32 C31 120.9(7)
C33 C32 H32 119.5
C12 C11 P1 119.0(6)
C16 C11 P1 121.2(6)
C16 C11 C12 119.5(7)
C11 C12 H12 119.6
C13 C12 C11 120.8(9)
C13 C12 H12 119.6
C12 C13 H13 119.1
C12 C13 C14 121.7(9)
C14 C13 H13 119.1
C13 C14 H14 120.5
C13 C14 C15 119.0(8)
C15 C14 H14 120.5
C14 C15 H15 121.1
C16 C15 C14 117.9(9)
C16 C15 H15 121.1
C11 C16 C15 121.0(8)
C11 C16 H16 119.5
C15 C16 H16 119.5
C4 C5 H5 120.6
C4 C5 C6 118.8(7)
C6 C5 H5 120.6
C1 C6 C5 119.2(8)
C1 C6 H6 120.4
C5 C6 H6 120.4
C26 C21 P1 120.0(6)
C22 C21 P1 120.0(6)
C22 C21 C26 119.6(7)
C21 C26 H26 119.6
C25 C26 C21 120.8(8)
C25 C26 H26 119.6
C26 C25 H25 120.6
C26 C25 C24 118.9(8)
C24 C25 H25 120.6
C25 C24 H24 119.5
C23 C24 C25 121.1(8)
C23 C24 H24 119.5
C24 C23 H23 120.0
C24 C23 C22 120.1(8)
C22 C23 H23 120.0
C21 C22 H22 120.3
C23 C22 C21 119.5(8)
C23 C22 H22 120.3
C43 C44 H44 119.9
C43 C44 C45 120.2(8)
C45 C44 H44 119.9
C44 C43 H43 119.5
C44 C43 C42 121.0(9)
C42 C43 H43 119.5
C43 C42 H42 120.3
C43 C42 C41 119.4(8)
C41 C42 H42 120.3
C42 C41 P2 119.8(6)
C46 C41 P2 120.3(6)
C46 C41 C42 119.9(7)
P2 C77 H77A 108.4
P2 C77 H77B 108.4
H77A C77 H77B 107.5
C71 C77 P2 115.4(5)
C71 C77 H77A 108.4
C71 C77 H77B 108.4
C72 C71 C77 119.5(8)
C72 C71 C76 120.5(8)
C76 C71 C77 119.9(8)
C71 C72 H72 120.2
C71 C72 C73 119.6(10)
C73 C72 H72 120.2
C72 C73 H73 121.3
C74 C73 C72 117.5(10)
C74 C73 H73 121.3
C73 C74 F2 115.8(12)
C75 C74 F2 120.4(11)
C75 C74 C73 123.8(9)
C53 C54 H54 120.1
C55 C54 H54 120.1
C55 C54 C53 119.9(9)
C54 C53 H53 120.1
C52 C53 C54 119.8(9)
C52 C53 H53 120.1
C53 C52 H52 119.6
C53 C52 C51 120.8(9)
C51 C52 H52 119.6
C52 C51 P2 121.1(6)
C52 C51 C56 119.0(7)
C56 C51 P2 119.8(6)
C71 C76 H76 119.9
C75 C76 C71 120.2(10)
C75 C76 H76 119.9
C74 C75 C76 118.3(10)
C74 C75 H75 120.8
C76 C75 H75 120.8
C44 C45 H45 119.8
C44 C45 C46 120.4(8)
C46 C45 H45 119.8
C41 C46 C45 119.1(8)
C41 C46 H46 120.4
C45 C46 H46 120.4
C62 C61 P2 119.5(6)
C66 C61 P2 119.7(6)
C66 C61 C62 120.2(8)
C61 C62 H62 120.4
C61 C62 C63 119.2(9)
C63 C62 H62 120.4
C62 C63 H63 120.2
C64 C63 C62 119.6(10)
C64 C63 H63 120.2
C63 C64 H64 119.2
C63 C64 C65 121.5(10)
C65 C64 H64 119.2
C64 C65 H65 120.1
C64 C65 C66 119.9(10)
C66 C65 H65 120.1
C61 C66 C65 119.5(9)
C61 C66 H66 120.2
C65 C66 H66 120.2
C51 C56 H56 120.1
C55 C56 C51 119.7(9)
C55 C56 H56 120.1
C54 C55 C56 120.8(10)
C54 C55 H55 119.6
C56 C55 H55 119.6

loop_
_geom_bond_atom_site_label_1
_geom_bond_atom_site_label_2
_geom_bond_distance
Ru1 Cl1 2.3253(18)
Ru1 Cl2 2.293(2)
Ru1 Cl3 2.339(2)
Ru1 Cl4 2.315(2)
Ru1 Cl5 2.337(2)
Ru1 Cl6 2.3338(18)
P1 C37 1.837(7)
P1 C1 1.801(7)
P1 C11 1.803(7)
P1 C21 1.789(7)
P2 C41 1.790(7)
P2 C77 1.823(8)
P2 C51 1.791(7)
P2 C61 1.787(7)
F1 C34 1.367(9)
F2 C74 1.372(10)
C34 C35 1.365(12)
C34 C33 1.371(11)
C35 H35 0.9300
C35 C36 1.371(11)
C36 H36 0.9300
C36 C31 1.390(10)
C31 C37 1.493(9)
C31 C32 1.391(10)
C37 H37A 0.9700
C37 H37B 0.9700
C1 C2 1.382(10)
C1 C6 1.384(11)
C2 H2 0.9300
C2 C3 1.356(11)
C3 H3 0.9300
C3 C4 1.354(11)
C4 H4 0.9300
C4 C5 1.352(12)
C33 H33 0.9300
C33 C32 1.375(11)
C32 H32 0.9300
C11 C12 1.389(11)
C11 C16 1.357(11)
C12 H12 0.9300
C12 C13 1.332(12)
C13 H13 0.9300
C13 C14 1.350(15)
C14 H14 0.9300
C14 C15 1.436(15)
C15 H15 0.9300
C15 C16 1.381(12)
C16 H16 0.9300
C5 H5 0.9300
C5 C6 1.420(12)
C6 H6 0.9300
C21 C26 1.396(11)
C21 C22 1.388(10)
C26 H26 0.9300
C26 C25 1.372(11)
C25 H25 0.9300
C25 C24 1.388(14)
C24 H24 0.9300
C24 C23 1.374(14)
C23 H23 0.9300
C23 C22 1.387(11)
C22 H22 0.9300
C44 H44 0.9300
C44 C43 1.359(13)
C44 C45 1.378(13)
C43 H43 0.9300
C43 C42 1.381(11)
C42 H42 0.9300
C42 C41 1.394(11)
C41 C46 1.390(10)
C77 H77A 0.9700
C77 H77B 0.9700
C77 C71 1.511(10)
C71 C72 1.364(12)
C71 C76 1.388(12)
C72 H72 0.9300
C72 C73 1.413(12)
C73 H73 0.9300
C73 C74 1.370(16)
C74 C75 1.349(16)
C54 H54 0.9300
C54 C53 1.378(15)
C54 C55 1.362(15)
C53 H53 0.9300
C53 C52 1.377(13)
C52 H52 0.9300
C52 C51 1.378(11)
C51 C56 1.387(11)
C76 H76 0.9300
C76 C75 1.380(13)
C75 H75 0.9300
C45 H45 0.9300
C45 C46 1.393(11)
C46 H46 0.9300
C61 C62 1.391(11)
C61 C66 1.376(11)
C62 H62 0.9300
C62 C63 1.400(13)
C63 H63 0.9300
C63 C64 1.346(17)
C64 H64 0.9300
C64 C65 1.374(17)
C65 H65 0.9300
C65 C66 1.382(13)
C66 H66 0.9300
C56 H56 0.9300
C56 C55 1.383(13)
C55 H55 0.9300

loop_
_geom_torsion_atom_site_label_1
_geom_torsion_atom_site_label_2
_geom_torsion_atom_site_label_3
_geom_torsion_atom_site_label_4
_geom_torsion
P1 C1 C2 C3 -179.2(6)
P1 C1 C6 C5 179.4(7)
P1 C11 C12 C13 173.3(7)
P1 C11 C16 C15 -174.4(6)
P1 C21 C26 C25 -171.3(7)
P1 C21 C22 C23 170.5(6)
P2 C41 C46 C45 -179.8(6)
P2 C77 C71 C72 -84.5(8)
P2 C77 C71 C76 96.2(8)
P2 C51 C56 C55 175.6(8)
P2 C61 C62 C63 170.2(7)
P2 C61 C66 C65 -170.3(7)
F1 C34 C35 C36 -178.2(7)
F1 C34 C33 C32 179.2(8)
F2 C74 C75 C76 -179.7(8)
C34 C35 C36 C31 -2.5(12)
C34 C33 C32 C31 0.7(13)
C35 C34 C33 C32 -2.3(13)
C35 C36 C31 C37 -180.0(7)
C35 C36 C31 C32 1.0(11)
C36 C31 C37 P1 -90.0(7)
C36 C31 C32 C33 0.0(11)
C37 P1 C1 C2 31.0(7)
C37 P1 C1 C6 -147.4(7)
C37 P1 C11 C12 36.8(7)
C37 P1 C11 C16 -149.5(6)
C37 P1 C21 C26 85.3(7)
C37 P1 C21 C22 -87.7(7)
C37 C31 C32 C33 -179.1(7)
C1 P1 C37 C31 -165.5(5)
C1 P1 C11 C12 -82.4(7)
C1 P1 C11 C16 91.3(7)
C1 P1 C21 C26 -157.2(6)
C1 P1 C21 C22 29.8(7)
C1 C2 C3 C4 2.0(12)
C2 C1 C6 C5 1.0(13)
C2 C3 C4 C5 -3.4(13)
C3 C4 C5 C6 3.5(14)
C4 C5 C6 C1 -2.3(14)
C33 C34 C35 C36 3.3(13)
C32 C31 C37 P1 89.1(7)
C11 P1 C37 C31 75.3(6)
C11 P1 C1 C2 152.3(6)
C11 P1 C1 C6 -26.1(7)
C11 P1 C21 C26 -36.5(7)
C11 P1 C21 C22 150.6(6)
C11 C12 C13 C14 2.8(15)
C12 C11 C16 C15 -0.7(12)
C12 C13 C14 C15 -3.7(14)
C13 C14 C15 C16 2.4(13)
C14 C15 C16 C11 -0.2(12)
C16 C11 C12 C13 -0.5(13)
C6 C1 C2 C3 -0.8(12)
C21 P1 C37 C31 -46.1(6)
C21 P1 C1 C2 -85.3(7)
C21 P1 C1 C6 96.3(7)
C21 P1 C11 C12 155.3(6)
C21 P1 C11 C16 -31.0(7)
C21 C26 C25 C24 0.4(13)
C26 C21 C22 C23 -2.5(12)
C26 C25 C24 C23 -1.8(14)
C25 C24 C23 C22 0.9(14)
C24 C23 C22 C21 1.2(13)
C22 C21 C26 C25 1.7(12)
C44 C43 C42 C41 0.5(13)
C44 C45 C46 C41 1.2(13)
C43 C44 C45 C46 -1.3(14)
C43 C42 C41 P2 178.9(6)
C43 C42 C41 C46 -0.6(12)
C42 C41 C46 C45 -0.3(12)
C41 P2 C77 C71 177.6(6)
C41 P2 C51 C52 82.9(7)
C41 P2 C51 C56 -93.4(7)
C41 P2 C61 C62 170.8(6)
C41 P2 C61 C66 -17.9(8)
C77 P2 C41 C42 -43.8(7)
C77 P2 C41 C46 135.7(7)
C77 P2 C51 C52 -34.0(7)
C77 P2 C51 C56 149.8(7)
C77 P2 C61 C62 -72.4(7)
C77 P2 C61 C66 98.8(7)
C77 C71 C72 C73 179.5(7)
C77 C71 C76 C75 -179.9(8)
C71 C72 C73 C74 0.0(13)
C71 C76 C75 C74 0.8(14)
C72 C71 C76 C75 0.8(12)
C72 C73 C74 F2 179.4(8)
C72 C73 C74 C75 1.8(15)
C73 C74 C75 C76 -2.2(16)
C54 C53 C52 C51 3.0(15)
C53 C54 C55 C56 -1.0(19)
C53 C52 C51 P2 -178.1(7)
C53 C52 C51 C56 -1.8(13)
C52 C51 C56 C55 -0.7(14)
C51 P2 C41 C42 -163.3(6)
C51 P2 C41 C46 16.2(7)
C51 P2 C77 C71 -63.2(7)
C51 P2 C61 C62 49.0(7)
C51 P2 C61 C66 -139.8(6)
C51 C56 C55 C54 2.1(17)
C76 C71 C72 C73 -1.2(12)
C45 C44 C43 C42 0.4(14)
C61 P2 C41 C42 74.9(7)
C61 P2 C41 C46 -105.6(6)
C61 P2 C77 C71 57.9(7)
C61 P2 C51 C52 -154.8(6)
C61 P2 C51 C56 28.9(8)
C61 C62 C63 C64 -0.2(14)
C62 C61 C66 C65 0.9(13)
C62 C63 C64 C65 1.5(17)
C63 C64 C65 C66 -1.6(17)
C64 C65 C66 C61 0.4(15)
C66 C61 C62 C63 -0.9(12)
C55 C54 C53 C52 -1.5(17)
